data_9001316
loop_
_publ_author_name
'Bayliss, P.'

_publ_section_title
;Crystal chemistry and crystallography of some minerals in the tetradymite
 group
;
_journal_name_full 'American Mineralogist'
_journal_page_first 257
_journal_page_last 265
_journal_volume 76
_journal_year 1991
_chemical_formula_sum 'Ag Bi Te2'
_chemical_name_mineral Volynskite
_space_group_IT_number 164
_symmetry_space_group_name_Hall '-P 3 2"'
_symmetry_space_group_name_H-M 'P -3 m 1'
_cell_angle_alpha 90
_cell_angle_beta 90
_cell_angle_gamma 120
_cell_formula_units_Z 3
_cell_length_a 4.468
_cell_length_b 4.468
_cell_length_c 20.75
_cell_volume 358.736
_database_code_amcsd 0001346
_exptl_crystal_density_diffrn 7.944
_cod_database_code 9001316

loop_
_space_group_symop_operation_xyz
x,y,z
-y,-x,z
y,-x+y,-z
-x,-x+y,-z
-x+y,-x,z
-x+y,y,z
-x,-y,-z
y,x,-z
-y,x-y,z
x,x-y,z
x-y,x,-z
x-y,-y,-z

loop_
_atom_site_label
_atom_site_fract_x
_atom_site_fract_y
_atom_site_fract_z
Ag1 0.00000 0.00000 0.50000
Ag2 0.33333 0.66667 0.66667
Bi1 0.00000 0.00000 0.00000
Bi2 0.33333 0.66667 0.16300
Te1 0.00000 0.00000 0.25000
Te2 0.33333 0.66667 0.41700
Te3 0.33333 0.66667 0.91700

loop_
_cod_changelog_entry_id
_cod_changelog_entry_author
_cod_changelog_entry_date
_cod_changelog_entry_text
1
;cod-tools version 3.10.1
Id: cif_fix_AMCSD_atom_labels 10224 2024-08-07 11:09:31Z saulius
;
2024-08-07T19:38:10+03:00
;Changed the following '_atom_site_label' values:
the first duplicated label 'Ag'  converted to 'Ag1'
duplicated label 'Ag' at index 1 converted to 'Ag2'
the first duplicated label 'Bi'  converted to 'Bi1'
duplicated label 'Bi' at index 3 converted to 'Bi2'
the first duplicated label 'Te'  converted to 'Te1'
duplicated label 'Te' at index 5 converted to 'Te2'
duplicated label 'Te' at index 6 converted to 'Te3'
;

loop_
_cod_related_entry_id
_cod_related_entry_database
_cod_related_entry_code
1 AMCSD 0001346
